data_1524362
loop_
_publ_author_name
'Fischer, R.'
'Schlapbach, L.'
'Haelg, W.'
'Andresen, A.F.'
'Stucki, F.'

_publ_section_title
;
 Deuterium storage in Fe Ti. Measurement of desorption isotherms and
 structural studies by means of neutron diffraction
;
_journal_name_full 'Materials Research Bulletin'
_journal_page_first 931
_journal_page_last 946
_journal_volume 13
_journal_year 1978
_chemical_formula_sum 'D Fe Ti'
_chemical_name_systematic 'Fe Ti D'
_space_group_IT_number 26
_symmetry_space_group_name_Hall 'P 2c -2'
_symmetry_space_group_name_H-M 'P m c 21'
_cell_angle_alpha 90
_cell_angle_beta 90
_cell_angle_gamma 90
_cell_formula_units_Z 2
_cell_length_a 2.966
_cell_length_b 4.521
_cell_length_c 4.369
_cell_volume 58.585
_citation_journal_id_ASTM MRBUAC
_cod_data_source_file Fischer_MRBUAC_1978_372.cif
_cod_data_source_block D1Fe1Ti1
_cod_original_cell_volume 58.58517
_cod_original_formula_sum 'D1 Fe1 Ti1'
_cod_database_code 1524362

loop_
_symmetry_equiv_pos_as_xyz
x,y,z
-x,-y,z+1/2
-x,y,z
x,-y,z+1/2

loop_
_atom_site_label
_atom_site_type_symbol
_atom_site_fract_x
_atom_site_fract_y
_atom_site_fract_z
_atom_site_occupancy
_atom_site_U_iso_or_equiv
D2 D 0.5 0.25 0.25 0.11 0.0
Fe1 Fe 0 0.2933 0.25 1 0.0
Ti1 Ti 0.5 0.762 0.25 1 0.0
D1 D 0 0 0 0.88 0.0
